data_4333749
loop_
_publ_author_name
'Edwin F. van der Eide'
'Monte L. Helm'
'Eric D. Walter'
'R. Morris Bullock'

_publ_contact_author_address
;
Pacific Northwest National Laboratory
PO Box 999
Richland, WA 99352
USA
;
_publ_contact_author_name 'Monte L. Helm'
_publ_section_title
;
 Structural and Spectroscopic Characterization of 17- and 18-Electron
 Piano-Stool Complexes of Chromium. Thermochemical Analyses of Weak Cr-H
 Bonds
;
_journal_name_full 'Inorganic Chemistry'
_journal_page_first 1591
_journal_page_last 1603
_journal_paper_doi 10.1021/ic302460y
_journal_volume 52
_journal_year 2013
_chemical_absolute_configuration ad
_chemical_formula_moiety '2(C24 H37 Cr K N2 O8), C4 H8 O'
_chemical_formula_sum 'C52 H82 Cr2 K2 N4 O17'
_chemical_formula_weight 1217.42
_chemical_name_common K+(18-crown-6)[CpCr(CO)2(IMe)]
_space_group_crystal_system orthorhombic
_space_group_IT_number 29
_space_group_name_Hall 'P 2c -2ac'
_space_group_name_H-M_alt 'P c a 21'
_symmetry_space_group_name_Hall 'P 2c -2ac'
_symmetry_space_group_name_H-M 'P c a 21'
_atom_sites_solution_hydrogens geom
_atom_sites_solution_primary direct
_atom_sites_solution_secondary difmap
_audit_creation_date 2012-07-17
_audit_creation_method
;
  Olex2 1.2-beta
  (compiled 2012.05.09 svn.r2324, GUI svn.r4230)
;
_cell_angle_alpha 90.00
_cell_angle_beta 90.00
_cell_angle_gamma 90.00
_cell_formula_units_Z 4
_cell_length_a 16.4326(5)
_cell_length_b 22.3721(6)
_cell_length_c 16.2384(5)
_cell_measurement_reflns_used 9894
_cell_measurement_temperature 100(2)
_cell_measurement_theta_max 30.62
_cell_measurement_theta_min 2.51
_cell_volume 5969.8(3)
_computing_data_reduction 'SAINT v7.68A (Bruker, 2009)'
_computing_molecular_graphics
;
O. V. Dolomanov, L. J. Bourhis, R. J. Gildea, J. A. K. Howard and H. Puschmann,
OLEX2: a complete structure solution, refinement and analysis program.
J. Appl. Cryst. (2009). 42, 339-341.
;
_computing_publication_material
;
O. V. Dolomanov, L. J. Bourhis, R. J. Gildea, J. A. K. Howard and H. Puschmann,
OLEX2: a complete structure solution, refinement and analysis program.
J. Appl. Cryst. (2009). 42, 339-341.
;
_computing_structure_refinement
;
SHELXL, G.M. Sheldrick, Acta Cryst.
(2008). A64, 112-122
;
_computing_structure_solution
;
SHELXS, G.M. Sheldrick, Acta Cryst.
(2008). A64, 112-122
;
_diffrn_ambient_temperature 100(2)
_diffrn_measured_fraction_theta_full 0.990
_diffrn_measured_fraction_theta_max 0.990
_diffrn_measurement_device_type 'Bruker APEX-II CCD'
_diffrn_measurement_method '\f and \w scans'
_diffrn_radiation_monochromator graphite
_diffrn_radiation_type MoK\a
_diffrn_radiation_wavelength 0.71073
_diffrn_reflns_av_R_equivalents 0.0379
_diffrn_reflns_av_unetI/netI 0.0379
_diffrn_reflns_limit_h_max 24
_diffrn_reflns_limit_h_min -16
_diffrn_reflns_limit_k_max 32
_diffrn_reflns_limit_k_min -31
_diffrn_reflns_limit_l_max 23
_diffrn_reflns_limit_l_min -23
_diffrn_reflns_number 85530
_diffrn_reflns_theta_full 31.56
_diffrn_reflns_theta_max 31.56
_diffrn_reflns_theta_min 0.91
_diffrn_source 'fine-focus sealed tube'
_diffrn_standards_number 0
_exptl_absorpt_coefficient_mu 0.572
_exptl_absorpt_correction_T_max 1.0000
_exptl_absorpt_correction_T_min 0.9299
_exptl_absorpt_correction_type multi-scan
_exptl_absorpt_process_details
;
SADABS-2008/1 (Bruker,2008) was used for absorption correction.
wR2(int) was 0.0715 before and 0.0491 after correction.
The Ratio of minimum to maximum transmission is 0.9299.
The \l/2 correction factor is 0.0015.
;
_exptl_crystal_colour 'clear light orange'
_exptl_crystal_colour_lustre clear
_exptl_crystal_colour_modifier light
_exptl_crystal_colour_primary orange
_exptl_crystal_density_diffrn 1.355
_exptl_crystal_description block
_exptl_crystal_F_000 2576
_exptl_crystal_size_max 0.36
_exptl_crystal_size_mid 0.3
_exptl_crystal_size_min 0.3
_refine_diff_density_max 0.443
_refine_diff_density_min -0.302
_refine_diff_density_rms 0.049
_refine_ls_abs_structure_details 'Flack H D (1983), Acta Cryst. A39, 876-881, 9227 Friedel pairs'
_refine_ls_abs_structure_Flack 0.000(16)
_refine_ls_extinction_method none
_refine_ls_goodness_of_fit_ref 1.021
_refine_ls_hydrogen_treatment constr
_refine_ls_matrix_type full
_refine_ls_number_parameters 699
_refine_ls_number_reflns 19407
_refine_ls_number_restraints 1
_refine_ls_restrained_S_all 1.021
_refine_ls_R_factor_all 0.0476
_refine_ls_R_factor_gt 0.0340
_refine_ls_shift/su_max 0.002
_refine_ls_shift/su_mean 0.000
_refine_ls_structure_factor_coef Fsqd
_refine_ls_weighting_details 'calc w=1/[\s^2^(Fo^2^)+(0.0409P)^2^+0.1962P] where P=(Fo^2^+2Fc^2^)/3'
_refine_ls_weighting_scheme calc
_refine_ls_wR_factor_gt 0.0741
_refine_ls_wR_factor_ref 0.0791
_reflns_number_gt 16334
_reflns_number_total 19407
_reflns_threshold_expression >2sigma(I)
_cod_data_source_file ic302460y_si_002_4.cif
_cod_data_source_block helm094
_cod_database_code 4333749

loop_
_space_group_symop_id
_space_group_symop_operation_xyz
1 'x, y, z'
2 '-x, -y, z+1/2'
3 'x+1/2, -y, z'
4 '-x+1/2, y, z+1/2'

loop_
_atom_site_label
_atom_site_type_symbol
_atom_site_fract_x
_atom_site_fract_y
_atom_site_fract_z
_atom_site_U_iso_or_equiv
_atom_site_adp_type
_atom_site_occupancy
_atom_site_symmetry_multiplicity
_atom_site_calc_flag
_atom_site_refinement_flags
Cr1 Cr 0.541740(14) 0.876468(10) 0.356963(16) 0.01832(5) Uani 1 1 d .
K1 K 0.51863(2) 1.048548(14) 0.35177(2) 0.02202(6) Uani 1 1 d .
N1 N 0.67899(9) 0.79580(6) 0.42642(9) 0.0256(3) Uani 1 1 d .
N2 N 0.68854(9) 0.80205(6) 0.29562(9) 0.0276(3) Uani 1 1 d .
O1 O 0.60650(8) 0.96862(5) 0.47077(8) 0.0284(3) Uani 1 1 d .
O2 O 0.61308(8) 0.96668(5) 0.24400(8) 0.0284(3) Uani 1 1 d .
O3 O 0.61845(7) 1.11978(5) 0.22275(7) 0.0265(2) Uani 1 1 d .
O4 O 0.46579(7) 1.06946(6) 0.18237(7) 0.0261(2) Uani 1 1 d .
O5 O 0.34918(7) 1.06104(6) 0.30729(7) 0.0288(3) Uani 1 1 d .
O6 O 0.38903(7) 1.05435(6) 0.47327(7) 0.0270(2) Uani 1 1 d .
O7 O 0.54073(8) 1.10693(6) 0.51421(8) 0.0298(3) Uani 1 1 d .
O8 O 0.66244(8) 1.11167(5) 0.39327(7) 0.0282(3) Uani 1 1 d .
C1 C 0.58245(10) 0.92826(7) 0.42915(10) 0.0193(3) Uani 1 1 d .
C2 C 0.58578(10) 0.92736(7) 0.28574(9) 0.0204(3) Uani 1 1 d .
C3 C 0.64071(9) 0.82110(6) 0.36003(11) 0.0225(3) Uani 1 1 d .
C4 C 0.74837(13) 0.76441(8) 0.40391(13) 0.0345(4) Uani 1 1 d .
H4 H 0.7839 0.7443 0.4389 0.041 Uiso 1 1 calc R
C5 C 0.75399(12) 0.76876(8) 0.32183(13) 0.0335(4) Uani 1 1 d .
H5 H 0.7945 0.7524 0.2888 0.040 Uiso 1 1 calc R
C6 C 0.65257(13) 0.80134(9) 0.51144(11) 0.0354(4) Uani 1 1 d .
H6A H 0.6045 0.8256 0.5139 0.053 Uiso 1 1 calc R
H6B H 0.6949 0.8196 0.5434 0.053 Uiso 1 1 calc R
H6C H 0.6408 0.7624 0.5332 0.053 Uiso 1 1 calc R
C7 C 0.67262(15) 0.81392(9) 0.20864(11) 0.0388(5) Uani 1 1 d .
H7A H 0.6161 0.8235 0.2013 0.058 Uiso 1 1 calc R
H7B H 0.6858 0.7791 0.1768 0.058 Uiso 1 1 calc R
H7C H 0.7054 0.8469 0.1907 0.058 Uiso 1 1 calc R
C8 C 0.44205(12) 0.82926(9) 0.42508(11) 0.0321(4) Uani 1 1 d .
H8 H 0.4463 0.8164 0.4794 0.039 Uiso 1 1 calc R
C9 C 0.45975(11) 0.79500(8) 0.35478(13) 0.0320(4) Uani 1 1 d .
H9 H 0.4780 0.7557 0.3549 0.038 Uiso 1 1 calc R
C10 C 0.44530(12) 0.83000(8) 0.28395(12) 0.0309(4) Uani 1 1 d .
H10 H 0.4520 0.8179 0.2296 0.037 Uiso 1 1 calc R
C11 C 0.41864(11) 0.88713(9) 0.31113(13) 0.0320(4) Uani 1 1 d .
H11 H 0.4049 0.9192 0.2775 0.038 Uiso 1 1 calc R
C12 C 0.41666(11) 0.88679(9) 0.39882(12) 0.0317(4) Uani 1 1 d .
H12 H 0.4015 0.9184 0.4326 0.038 Uiso 1 1 calc R
C13 C 0.60302(11) 1.09137(8) 0.14605(10) 0.0264(3) Uani 1 1 d .
H13A H 0.6148 1.0490 0.1501 0.032 Uiso 1 1 calc R
H13B H 0.6375 1.1084 0.1036 0.032 Uiso 1 1 calc R
C14 C 0.51529(11) 1.10063(8) 0.12452(10) 0.0273(3) Uani 1 1 d .
H14A H 0.5024 1.1429 0.1258 0.033 Uiso 1 1 calc R
H14B H 0.5048 1.0858 0.0694 0.033 Uiso 1 1 calc R
C15 C 0.38171(11) 1.08089(8) 0.16741(10) 0.0267(3) Uani 1 1 d .
H15A H 0.3683 1.0709 0.1109 0.032 Uiso 1 1 calc R
H15B H 0.3701 1.1229 0.1760 0.032 Uiso 1 1 calc R
C16 C 0.33172(11) 1.04368(8) 0.22515(10) 0.0270(4) Uani 1 1 d .
H16A H 0.2743 1.0494 0.2137 0.032 Uiso 1 1 calc R
H16B H 0.3445 1.0017 0.2176 0.032 Uiso 1 1 calc R
C17 C 0.29462(10) 1.03540(9) 0.36523(11) 0.0315(4) Uani 1 1 d .
H17A H 0.3047 0.9928 0.3700 0.038 Uiso 1 1 calc R
H17B H 0.2389 1.0411 0.3472 0.038 Uiso 1 1 calc R
C18 C 0.30760(11) 1.06519(10) 0.44651(11) 0.0333(4) Uani 1 1 d .
H18A H 0.2984 1.1078 0.4413 0.040 Uiso 1 1 calc R
H18B H 0.2695 1.0495 0.4866 0.040 Uiso 1 1 calc R
C19 C 0.40467(12) 1.08379(9) 0.54940(11) 0.0315(4) Uani 1 1 d .
H19A H 0.3701 1.0672 0.5921 0.038 Uiso 1 1 calc R
H19B H 0.3924 1.1260 0.5442 0.038 Uiso 1 1 calc R
C20 C 0.49219(12) 1.07581(9) 0.57260(11) 0.0323(4) Uani 1 1 d .
H20A H 0.5018 1.0916 0.6274 0.039 Uiso 1 1 calc R
H20B H 0.5062 1.0337 0.5726 0.039 Uiso 1 1 calc R
C21 C 0.62454(12) 1.10427(9) 0.53453(11) 0.0315(4) Uani 1 1 d .
H21A H 0.6428 1.0630 0.5349 0.038 Uiso 1 1 calc R
H21B H 0.6334 1.1210 0.5889 0.038 Uiso 1 1 calc R
C22 C 0.67110(12) 1.13914(8) 0.47184(12) 0.0328(4) Uani 1 1 d .
H22A H 0.6508 1.1798 0.4697 0.039 Uiso 1 1 calc R
H22B H 0.7282 1.1405 0.4870 0.039 Uiso 1 1 calc R
C23 C 0.70697(10) 1.14329(8) 0.33254(11) 0.0290(4) Uani 1 1 d .
H23A H 0.7638 1.1454 0.3482 0.035 Uiso 1 1 calc R
H23B H 0.6862 1.1837 0.3278 0.035 Uiso 1 1 calc R
C24 C 0.69888(10) 1.11165(8) 0.25144(11) 0.0279(4) Uani 1 1 d .
H24A H 0.7373 1.1280 0.2121 0.033 Uiso 1 1 calc R
H24B H 0.7103 1.0694 0.2582 0.033 Uiso 1 1 calc R
Cr2 Cr 0.581539(15) 0.376743(11) 0.617069(17) 0.02198(5) Uani 1 1 d .
K2 K 0.54875(2) 0.546085(16) 0.64344(2) 0.02514(7) Uani 1 1 d .
N3 N 0.71998(9) 0.28464(6) 0.64598(10) 0.0272(3) Uani 1 1 d .
N4 N 0.71241(9) 0.30639(6) 0.51882(9) 0.0262(3) Uani 1 1 d .
O9 O 0.65109(10) 0.42303(7) 0.77383(9) 0.0474(4) Uani 1 1 d .
O10 O 0.65019(8) 0.48304(5) 0.53041(8) 0.0294(3) Uani 1 1 d .
O11 O 0.64382(8) 0.63232(5) 0.54000(8) 0.0312(3) Uani 1 1 d .
O12 O 0.69752(8) 0.59626(6) 0.69826(8) 0.0335(3) Uani 1 1 d .
O13 O 0.58033(9) 0.56983(6) 0.81827(8) 0.0350(3) Uani 1 1 d .
O14 O 0.42593(8) 0.53056(6) 0.76743(8) 0.0338(3) Uani 1 1 d .
O15 O 0.37928(8) 0.56836(7) 0.61250(9) 0.0378(3) Uani 1 1 d .
O16 O 0.48930(8) 0.59400(6) 0.48625(8) 0.0320(3) Uani 1 1 d .
C25 C 0.62548(11) 0.40406(8) 0.70972(11) 0.0279(4) Uani 1 1 d .
C26 C 0.62496(10) 0.43809(7) 0.56300(10) 0.0234(3) Uani 1 1 d .
C27 C 0.67604(10) 0.31961(7) 0.59304(10) 0.0227(3) Uani 1 1 d .
C28 C 0.78042(11) 0.25256(7) 0.60647(13) 0.0332(4) Uani 1 1 d .
H28 H 0.8173 0.2265 0.6309 0.040 Uiso 1 1 calc R
C29 C 0.77584(11) 0.26616(7) 0.52694(14) 0.0333(4) Uani 1 1 d .
H29 H 0.8088 0.2515 0.4850 0.040 Uiso 1 1 calc R
C30 C 0.70705(14) 0.28154(9) 0.73448(13) 0.0403(5) Uani 1 1 d .
H30A H 0.7463 0.3063 0.7619 0.060 Uiso 1 1 calc R
H30B H 0.7132 0.2410 0.7526 0.060 Uiso 1 1 calc R
H30C H 0.6532 0.2953 0.7473 0.060 Uiso 1 1 calc R
C31 C 0.68806(13) 0.33166(9) 0.44017(11) 0.0362(4) Uani 1 1 d .
H31A H 0.6448 0.3599 0.4487 0.054 Uiso 1 1 calc R
H31B H 0.6696 0.3003 0.4045 0.054 Uiso 1 1 calc R
H31C H 0.7337 0.3515 0.4154 0.054 Uiso 1 1 calc R
C32 C 0.49406(13) 0.30240(9) 0.58655(15) 0.0429(5) Uani 1 1 d .
H32 H 0.5102 0.2648 0.5683 0.051 Uiso 1 1 calc R
C33 C 0.47666(12) 0.35152(10) 0.53597(13) 0.0387(4) Uani 1 1 d .
H33 H 0.4785 0.3521 0.4787 0.046 Uiso 1 1 calc R
C34 C 0.45584(11) 0.40007(10) 0.58774(13) 0.0336(4) Uani 1 1 d .
H34 H 0.4421 0.4384 0.5704 0.040 Uiso 1 1 calc R
C35 C 0.45955(11) 0.38027(10) 0.67004(13) 0.0356(4) Uani 1 1 d .
H35 H 0.4485 0.4031 0.7165 0.043 Uiso 1 1 calc R
C36 C 0.48324(12) 0.31909(10) 0.66945(14) 0.0406(5) Uani 1 1 d .
H36 H 0.4903 0.2947 0.7153 0.049 Uiso 1 1 calc R
C37 C 0.72663(12) 0.62164(8) 0.55992(14) 0.0367(4) Uani 1 1 d .
H37A H 0.7616 0.6455 0.5249 0.044 Uiso 1 1 calc R
H37B H 0.7397 0.5798 0.5513 0.044 Uiso 1 1 calc R
C38 C 0.73965(12) 0.63785(8) 0.64749(14) 0.0394(5) Uani 1 1 d .
H38A H 0.7973 0.6370 0.6602 0.047 Uiso 1 1 calc R
H38B H 0.7195 0.6779 0.6577 0.047 Uiso 1 1 calc R
C39 C 0.70923(15) 0.60814(10) 0.78354(14) 0.0466(5) Uani 1 1 d .
H39A H 0.6895 0.6479 0.7965 0.056 Uiso 1 1 calc R
H39B H 0.7668 0.6066 0.7966 0.056 Uiso 1 1 calc R
C40 C 0.66468(14) 0.56316(9) 0.83354(13) 0.0413(5) Uani 1 1 d .
H40A H 0.6821 0.5232 0.8186 0.050 Uiso 1 1 calc R
H40B H 0.6759 0.5692 0.8916 0.050 Uiso 1 1 calc R
C41 C 0.53332(13) 0.52822(9) 0.86457(12) 0.0403(5) Uani 1 1 d .
H41A H 0.5462 0.5317 0.9227 0.048 Uiso 1 1 calc R
H41B H 0.5456 0.4878 0.8471 0.048 Uiso 1 1 calc R
C42 C 0.44602(13) 0.54130(9) 0.85079(13) 0.0406(5) Uani 1 1 d .
H42A H 0.4130 0.5161 0.8861 0.049 Uiso 1 1 calc R
H42B H 0.4348 0.5827 0.8645 0.049 Uiso 1 1 calc R
C43 C 0.34510(12) 0.54813(10) 0.75100(14) 0.0409(5) Uani 1 1 d .
H43A H 0.3390 0.5907 0.7609 0.049 Uiso 1 1 calc R
H43B H 0.3081 0.5270 0.7873 0.049 Uiso 1 1 calc R
C44 C 0.32505(12) 0.53435(11) 0.66387(14) 0.0444(5) Uani 1 1 d .
H44A H 0.3318 0.4920 0.6534 0.053 Uiso 1 1 calc R
H44B H 0.2690 0.5451 0.6523 0.053 Uiso 1 1 calc R
C45 C 0.35511(12) 0.56732(10) 0.52888(13) 0.0420(5) Uani 1 1 d .
H45A H 0.2980 0.5779 0.5244 0.050 Uiso 1 1 calc R
H45B H 0.3623 0.5275 0.5066 0.050 Uiso 1 1 calc R
C46 C 0.40526(13) 0.61053(10) 0.48185(13) 0.0424(5) Uani 1 1 d .
H46A H 0.3878 0.6111 0.4248 0.051 Uiso 1 1 calc R
H46B H 0.3980 0.6503 0.5044 0.051 Uiso 1 1 calc R
C47 C 0.53900(14) 0.63393(9) 0.44055(12) 0.0405(5) Uani 1 1 d .
H47A H 0.5273 0.6748 0.4567 0.049 Uiso 1 1 calc R
H47B H 0.5272 0.6299 0.3823 0.049 Uiso 1 1 calc R
C48 C 0.62624(14) 0.62050(9) 0.45580(12) 0.0373(5) Uani 1 1 d .
H48A H 0.6374 0.5789 0.4433 0.045 Uiso 1 1 calc R
H48B H 0.6602 0.6452 0.4207 0.045 Uiso 1 1 calc R
O1S O 0.42292(8) 0.23392(7) 0.21309(9) 0.0420(3) Uani 1 1 d .
C1S C 0.45860(14) 0.20917(12) 0.28636(14) 0.0478(5) Uani 1 1 d .
H1SA H 0.4995 0.1796 0.2726 0.057 Uiso 1 1 calc R
H1SB H 0.4174 0.1906 0.3207 0.057 Uiso 1 1 calc R
C2S C 0.49573(19) 0.26096(14) 0.32869(19) 0.0743(9) Uani 1 1 d .
H2SA H 0.5396 0.2486 0.3648 0.089 Uiso 1 1 calc R
H2SB H 0.4556 0.2830 0.3604 0.089 Uiso 1 1 calc R
C3S C 0.52785(17) 0.29828(14) 0.2562(2) 0.0786(11) Uani 1 1 d .
H3SA H 0.5206 0.3407 0.2665 0.094 Uiso 1 1 calc R
H3SB H 0.5851 0.2904 0.2467 0.094 Uiso 1 1 calc R
C4S C 0.47668(14) 0.27807(11) 0.18282(18) 0.0547(6) Uani 1 1 d .
H4SA H 0.4464 0.3115 0.1602 0.066 Uiso 1 1 calc R
H4SB H 0.5112 0.2616 0.1400 0.066 Uiso 1 1 calc R

loop_
_atom_site_aniso_label
_atom_site_aniso_U_11
_atom_site_aniso_U_22
_atom_site_aniso_U_33
_atom_site_aniso_U_23
_atom_site_aniso_U_13
_atom_site_aniso_U_12
Cr1 0.01856(11) 0.01892(10) 0.01750(10) 0.00032(10) 0.00077(10) -0.00145(8)
K1 0.02042(15) 0.02407(15) 0.02156(14) -0.00001(14) -0.00096(14) -0.00112(11)
N1 0.0279(7) 0.0219(7) 0.0269(7) -0.0001(6) 0.0015(6) 0.0046(6)
N2 0.0321(8) 0.0220(7) 0.0286(7) -0.0018(6) 0.0074(6) 0.0021(6)
O1 0.0339(7) 0.0264(6) 0.0251(6) -0.0039(5) 0.0017(5) -0.0063(5)
O2 0.0310(7) 0.0295(6) 0.0246(6) 0.0073(5) 0.0004(5) -0.0035(5)
O3 0.0205(6) 0.0345(6) 0.0244(6) -0.0003(5) -0.0014(5) 0.0039(5)
O4 0.0230(6) 0.0336(6) 0.0218(6) 0.0066(5) -0.0011(4) -0.0014(5)
O5 0.0218(6) 0.0436(7) 0.0211(6) 0.0008(5) -0.0010(5) -0.0063(5)
O6 0.0222(6) 0.0375(6) 0.0213(5) -0.0048(5) 0.0006(5) 0.0022(5)
O7 0.0318(7) 0.0345(6) 0.0230(6) 0.0009(5) -0.0020(5) -0.0056(5)
O8 0.0297(7) 0.0289(6) 0.0260(6) 0.0009(5) -0.0017(5) -0.0104(5)
C1 0.0180(7) 0.0214(7) 0.0187(7) 0.0034(6) 0.0033(6) 0.0010(6)
C2 0.0193(7) 0.0231(7) 0.0189(7) -0.0012(6) -0.0036(6) 0.0004(6)
C3 0.0261(7) 0.0184(6) 0.0229(7) -0.0017(7) 0.0036(7) -0.0018(5)
C4 0.0304(10) 0.0242(8) 0.0487(12) 0.0002(8) -0.0017(9) 0.0086(8)
C5 0.0329(10) 0.0215(8) 0.0462(11) -0.0040(8) 0.0101(8) 0.0063(7)
C6 0.0438(11) 0.0378(10) 0.0246(9) 0.0051(8) -0.0005(8) 0.0100(9)
C7 0.0547(13) 0.0375(10) 0.0242(9) -0.0029(8) 0.0146(9) 0.0040(9)
C8 0.0296(9) 0.0415(11) 0.0252(9) 0.0045(8) 0.0000(7) -0.0156(8)
C9 0.0357(9) 0.0281(8) 0.0323(8) 0.0043(8) -0.0045(9) -0.0127(7)
C10 0.0329(10) 0.0341(10) 0.0257(9) 0.0005(7) -0.0067(7) -0.0107(8)
C11 0.0216(9) 0.0401(10) 0.0342(10) 0.0067(8) -0.0074(8) -0.0035(8)
C12 0.0191(8) 0.0441(11) 0.0320(9) -0.0047(8) 0.0030(7) -0.0035(8)
C13 0.0284(8) 0.0284(8) 0.0225(7) 0.0035(7) 0.0043(7) -0.0006(7)
C14 0.0315(9) 0.0312(8) 0.0192(7) 0.0062(7) -0.0009(7) -0.0045(7)
C15 0.0254(8) 0.0332(9) 0.0216(8) 0.0029(6) -0.0042(6) 0.0000(7)
C16 0.0257(8) 0.0330(9) 0.0223(8) 0.0013(7) -0.0045(7) -0.0036(7)
C17 0.0186(7) 0.0481(10) 0.0277(9) 0.0045(8) -0.0001(7) -0.0034(7)
C18 0.0224(8) 0.0509(11) 0.0266(9) -0.0014(8) 0.0045(7) 0.0034(8)
C19 0.0349(10) 0.0399(10) 0.0195(8) -0.0050(7) 0.0052(7) -0.0011(8)
C20 0.0363(10) 0.0409(10) 0.0197(8) -0.0015(7) 0.0007(7) -0.0045(8)
C21 0.0357(10) 0.0337(9) 0.0252(8) -0.0036(7) -0.0056(8) -0.0076(8)
C22 0.0346(10) 0.0321(9) 0.0319(9) -0.0022(8) -0.0064(8) -0.0122(8)
C23 0.0190(8) 0.0314(8) 0.0366(10) 0.0082(7) -0.0019(7) -0.0053(7)
C24 0.0183(8) 0.0332(9) 0.0321(9) 0.0071(7) 0.0018(7) 0.0022(7)
Cr2 0.01886(11) 0.02129(11) 0.02580(12) 0.00122(10) 0.00103(11) 0.00140(10)
K2 0.02161(16) 0.03116(17) 0.02266(16) -0.00451(14) 0.00126(13) -0.00105(14)
N3 0.0246(7) 0.0207(6) 0.0362(8) 0.0028(6) -0.0044(6) 0.0006(5)
N4 0.0224(7) 0.0244(7) 0.0317(8) -0.0057(6) -0.0008(6) 0.0018(6)
O9 0.0513(9) 0.0562(9) 0.0348(8) -0.0202(7) 0.0088(7) -0.0153(7)
O10 0.0297(6) 0.0257(6) 0.0328(6) 0.0062(5) -0.0011(5) -0.0006(5)
O11 0.0284(7) 0.0325(6) 0.0328(7) 0.0017(5) 0.0060(5) 0.0037(5)
O12 0.0310(7) 0.0282(6) 0.0413(8) -0.0012(6) -0.0085(6) -0.0070(5)
O13 0.0439(8) 0.0317(7) 0.0294(7) 0.0024(5) -0.0038(6) 0.0069(6)
O14 0.0292(7) 0.0384(7) 0.0338(7) -0.0016(6) 0.0115(6) 0.0033(6)
O15 0.0227(6) 0.0567(9) 0.0341(7) -0.0076(7) -0.0012(6) 0.0002(6)
O16 0.0316(7) 0.0363(7) 0.0282(6) 0.0018(5) -0.0024(5) 0.0103(6)
C25 0.0283(9) 0.0246(8) 0.0308(9) -0.0027(7) 0.0100(7) -0.0033(7)
C26 0.0195(7) 0.0243(8) 0.0263(8) 0.0002(6) -0.0011(6) 0.0057(6)
C27 0.0232(8) 0.0181(7) 0.0268(8) -0.0010(6) -0.0033(6) -0.0027(6)
C28 0.0224(8) 0.0209(8) 0.0564(13) -0.0005(8) -0.0055(8) 0.0024(6)
C29 0.0217(8) 0.0225(8) 0.0556(12) -0.0127(8) 0.0022(8) 0.0001(6)
C30 0.0415(11) 0.0417(11) 0.0376(10) 0.0124(9) -0.0065(9) 0.0025(9)
C31 0.0373(11) 0.0458(11) 0.0256(9) -0.0063(8) -0.0013(8) 0.0038(9)
C32 0.0294(10) 0.0311(10) 0.0683(15) -0.0015(10) -0.0022(10) -0.0076(8)
C33 0.0286(9) 0.0496(12) 0.0378(10) -0.0056(9) -0.0055(8) -0.0066(9)
C34 0.0189(8) 0.0428(10) 0.0393(10) 0.0070(8) 0.0002(7) 0.0024(8)
C35 0.0215(9) 0.0510(12) 0.0343(10) 0.0028(8) 0.0047(7) 0.0006(8)
C36 0.0281(10) 0.0440(11) 0.0499(13) 0.0165(9) -0.0004(9) -0.0095(8)
C37 0.0257(9) 0.0307(9) 0.0537(12) 0.0055(9) 0.0118(9) -0.0007(7)
C38 0.0226(9) 0.0302(9) 0.0654(14) 0.0025(9) -0.0032(9) -0.0056(7)
C39 0.0535(13) 0.0395(11) 0.0470(13) -0.0055(9) -0.0229(11) -0.0121(10)
C40 0.0498(12) 0.0384(10) 0.0357(11) -0.0028(8) -0.0198(9) 0.0001(9)
C41 0.0576(13) 0.0414(10) 0.0218(9) 0.0076(8) 0.0059(9) 0.0131(9)
C42 0.0529(12) 0.0438(10) 0.0251(9) 0.0080(8) 0.0155(10) 0.0124(9)
C43 0.0269(10) 0.0492(12) 0.0466(12) -0.0074(9) 0.0147(9) -0.0021(9)
C44 0.0201(9) 0.0597(14) 0.0532(13) -0.0162(11) 0.0064(9) -0.0050(9)
C45 0.0265(10) 0.0595(13) 0.0401(11) -0.0141(10) -0.0100(9) 0.0150(9)
C46 0.0404(12) 0.0520(12) 0.0347(10) -0.0046(9) -0.0108(9) 0.0229(10)
C47 0.0627(14) 0.0373(10) 0.0214(8) 0.0059(8) -0.0001(9) 0.0094(10)
C48 0.0508(13) 0.0334(10) 0.0276(9) 0.0046(7) 0.0150(9) 0.0010(9)
O1S 0.0306(7) 0.0512(9) 0.0442(8) -0.0014(7) -0.0057(6) -0.0073(7)
C1S 0.0369(12) 0.0620(15) 0.0446(12) -0.0067(11) -0.0003(10) 0.0099(10)
C2S 0.0664(18) 0.083(2) 0.073(2) -0.0337(17) -0.0188(16) 0.0086(16)
C3S 0.0396(14) 0.0666(18) 0.130(3) -0.053(2) -0.0013(16) -0.0142(13)
C4S 0.0363(12) 0.0408(12) 0.0870(19) 0.0027(12) 0.0031(12) -0.0042(10)

loop_
_atom_type_symbol
_atom_type_description
_atom_type_scat_dispersion_real
_atom_type_scat_dispersion_imag
_atom_type_scat_source
C C 0.0033 0.0016 'International Tables Vol C Tables 4.2.6.8 and 6.1.1.4'
H H 0.0000 0.0000 'International Tables Vol C Tables 4.2.6.8 and 6.1.1.4'
N N 0.0061 0.0033 'International Tables Vol C Tables 4.2.6.8 and 6.1.1.4'
O O 0.0106 0.0060 'International Tables Vol C Tables 4.2.6.8 and 6.1.1.4'
K K 0.2009 0.2494 'International Tables Vol C Tables 4.2.6.8 and 6.1.1.4'
Cr Cr 0.3209 0.6236 'International Tables Vol C Tables 4.2.6.8 and 6.1.1.4'

loop_
_geom_angle_atom_site_label_1
_geom_angle_atom_site_label_2
_geom_angle_atom_site_label_3
_geom_angle
C1 Cr1 C3 94.56(7)
C1 Cr1 C8 104.87(7)
C1 Cr1 C9 139.25(8)
C1 Cr1 C10 156.78(8)
C1 Cr1 C11 120.35(8)
C1 Cr1 C12 94.60(8)
C2 Cr1 C1 81.86(6)
C2 Cr1 C3 94.59(7)
C2 Cr1 C8 157.05(8)
C2 Cr1 C9 138.34(7)
C2 Cr1 C10 103.97(7)
C2 Cr1 C11 94.94(7)
C2 Cr1 C12 121.31(8)
C3 Cr1 C8 106.49(7)
C3 Cr1 C9 89.20(6)
C3 Cr1 C10 107.15(7)
C3 Cr1 C11 144.77(7)
C3 Cr1 C12 143.85(7)
C8 Cr1 C9 36.33(7)
C10 Cr1 C8 61.60(6)
C10 Cr1 C9 36.53(7)
C11 Cr1 C8 62.57(7)
C11 Cr1 C9 61.88(7)
C11 Cr1 C10 37.62(7)
C11 Cr1 C12 38.26(7)
C12 Cr1 C8 37.42(8)
C12 Cr1 C9 61.90(7)
C12 Cr1 C10 62.98(8)
O1 K1 O3 119.10(3)
O1 K1 C1 22.23(4)
O1 K1 C2 62.17(4)
O2 K1 O1 76.16(3)
O2 K1 O3 69.06(3)
O2 K1 C1 62.25(4)
O2 K1 C2 22.53(4)
O3 K1 C1 122.17(4)
O3 K1 C2 91.57(4)
O4 K1 O1 147.56(4)
O4 K1 O2 72.51(4)
O4 K1 O3 55.88(3)
O4 K1 O7 143.43(4)
O4 K1 C1 127.68(4)
O4 K1 C2 85.45(4)
O5 K1 O1 132.97(4)
O5 K1 O2 114.57(4)
O5 K1 O3 106.92(3)
O5 K1 O4 57.52(3)
O5 K1 O6 57.27(4)
O5 K1 O7 107.31(4)
O5 K1 C1 120.21(4)
O5 K1 C2 109.83(4)
O6 K1 O1 86.68(4)
O6 K1 O2 144.13(3)
O6 K1 O3 145.41(3)
O6 K1 O4 114.47(4)
O6 K1 O7 57.74(4)
O6 K1 C1 90.65(4)
O6 K1 C2 122.12(4)
O7 K1 O1 68.35(4)
O7 K1 O2 137.01(4)
O7 K1 O3 108.04(3)
O7 K1 C1 88.89(4)
O7 K1 C2 130.21(4)
O8 K1 O1 75.09(4)
O8 K1 O2 90.67(4)
O8 K1 O3 57.56(3)
O8 K1 O4 113.07(4)
O8 K1 O5 144.54(4)
O8 K1 O6 115.30(4)
O8 K1 O7 57.79(4)
O8 K1 C1 93.05(4)
O8 K1 C2 102.71(4)
C2 K1 C1 43.64(4)
C3 N1 C4 112.25(15)
C3 N1 C6 125.12(15)
C4 N1 C6 122.62(16)
C3 N2 C7 125.20(16)
C5 N2 C3 112.28(15)
C5 N2 C7 122.51(16)
C1 O1 K1 85.81(10)
C2 O2 K1 85.62(10)
C13 O3 K1 105.54(9)
C24 O3 K1 101.88(9)
C24 O3 C13 113.47(13)
C14 O4 K1 121.96(10)
C14 O4 C15 110.67(12)
C15 O4 K1 118.49(9)
C16 O5 K1 113.78(10)
C16 O5 C17 112.61(13)
C17 O5 K1 113.80(10)
C18 O6 K1 119.20(10)
C19 O6 K1 118.54(10)
C19 O6 C18 110.78(14)
C20 O7 K1 107.99(10)
C21 O7 K1 107.91(10)
C21 O7 C20 111.67(14)
C22 O8 K1 120.77(10)
C23 O8 K1 120.91(10)
C23 O8 C22 110.89(13)
Cr1 C1 K1 99.69(6)
O1 C1 Cr1 171.56(14)
O1 C1 K1 71.95(9)
Cr1 C2 K1 100.91(7)
O2 C2 Cr1 172.51(14)
O2 C2 K1 71.85(10)
N1 C3 Cr1 129.37(12)
N1 C3 N2 102.00(13)
N2 C3 Cr1 128.56(13)
C5 C4 N1 106.38(17)
C4 C5 N2 107.04(17)
C9 C8 Cr1 72.84(10)
C9 C8 C12 108.15(17)
C12 C8 Cr1 68.84(10)
C8 C9 Cr1 70.84(10)
C8 C9 C10 108.94(16)
C10 C9 Cr1 70.53(10)
C9 C10 Cr1 72.94(10)
C9 C10 C11 107.31(17)
C11 C10 Cr1 68.63(10)
C10 C11 Cr1 73.75(11)
C10 C11 C12 108.22(19)
C12 C11 Cr1 71.19(12)
C8 C12 Cr1 73.74(11)
C8 C12 C11 107.38(19)
C11 C12 Cr1 70.55(12)
O3 C13 C14 108.33(14)
O4 C14 C13 109.14(13)
O4 C15 C16 108.95(14)
O5 C16 C15 108.98(14)
O5 C17 C18 108.35(15)
O6 C18 C17 109.09(14)
O6 C19 C20 109.67(15)
O7 C20 C19 108.21(15)
O7 C21 C22 108.50(15)
O8 C22 C21 109.52(14)
O8 C23 C24 109.23(14)
O3 C24 C23 108.15(14)
C25 Cr2 C26 89.40(8)
C25 Cr2 C27 93.89(7)
C25 Cr2 C32 134.36(9)
C25 Cr2 C33 153.69(8)
C25 Cr2 C34 119.13(8)
C25 Cr2 C35 91.55(8)
C25 Cr2 C36 99.78(8)
C26 Cr2 C27 94.78(7)
C26 Cr2 C32 135.79(8)
C26 Cr2 C33 102.28(8)
C26 Cr2 C34 95.01(8)
C26 Cr2 C35 122.35(8)
C26 Cr2 C36 157.37(8)
C27 Cr2 C32 88.92(7)
C27 Cr2 C33 108.29(7)
C27 Cr2 C34 145.56(7)
C27 Cr2 C35 142.53(7)
C27 Cr2 C36 105.08(7)
C33 Cr2 C32 36.33(8)
C34 Cr2 C32 61.63(8)
C34 Cr2 C33 37.29(8)
C34 Cr2 C36 62.43(8)
C35 Cr2 C32 61.80(8)
C35 Cr2 C33 62.25(8)
C35 Cr2 C34 37.66(7)
C35 Cr2 C36 37.55(8)
C36 Cr2 C32 36.57(8)
C36 Cr2 C33 61.49(8)
O10 K2 O11 69.70(3)
O10 K2 O13 127.50(4)
O10 K2 O14 143.32(4)
O10 K2 O15 122.66(4)
O10 K2 O16 79.37(4)
O10 K2 C26 23.56(4)
O11 K2 C26 93.24(4)
O12 K2 O10 83.91(4)
O12 K2 O11 58.09(4)
O12 K2 O13 58.12(4)
O12 K2 O14 115.72(4)
O12 K2 O15 145.33(4)
O12 K2 O16 114.56(4)
O12 K2 C26 95.45(4)
O13 K2 O11 109.48(4)
O13 K2 O16 146.50(4)
O13 K2 C26 119.35(4)
O14 K2 O11 146.82(4)
O14 K2 O13 57.85(4)
O14 K2 O15 57.48(4)
O14 K2 O16 114.82(4)
O14 K2 C26 119.88(4)
O15 K2 O11 107.19(4)
O15 K2 O13 108.01(4)
O15 K2 O16 57.46(4)
O15 K2 C26 117.73(4)
O16 K2 O11 56.71(4)
O16 K2 C26 93.10(4)
C27 N3 C28 112.59(16)
C27 N3 C30 124.82(15)
C28 N3 C30 122.58(16)
C27 N4 C29 112.53(15)
C27 N4 C31 124.48(14)
C29 N4 C31 122.99(16)
C26 O10 K2 85.94(10)
C37 O11 K2 105.30(10)
C37 O11 C48 112.50(15)
C48 O11 K2 108.25(10)
C38 O12 K2 119.79(11)
C38 O12 C39 112.07(15)
C39 O12 K2 119.76(12)
C40 O13 K2 108.87(11)
C40 O13 C41 111.69(15)
C41 O13 K2 107.24(11)
C42 O14 K2 119.11(12)
C43 O14 K2 119.70(12)
C43 O14 C42 110.71(15)
C44 O15 K2 114.04(12)
C45 O15 K2 115.91(11)
C45 O15 C44 111.96(16)
C46 O16 K2 117.31(11)
C47 O16 K2 119.53(11)
C47 O16 C46 111.48(15)
O9 C25 Cr2 176.55(16)
Cr2 C26 K2 103.74(7)
O10 C26 Cr2 174.23(15)
O10 C26 K2 70.49(10)
N3 C27 Cr2 129.57(13)
N3 C27 N4 101.42(14)
N4 C27 Cr2 129.01(12)
C29 C28 N3 106.94(16)
C28 C29 N4 106.51(17)
C33 C32 Cr2 71.36(11)
C33 C32 C36 109.1(2)
C36 C32 Cr2 71.01(12)
C32 C33 Cr2 72.31(12)
C32 C33 C34 107.6(2)
C34 C33 Cr2 69.12(11)
C33 C34 Cr2 73.59(11)
C35 C34 Cr2 71.16(11)
C35 C34 C33 108.15(19)
C34 C35 Cr2 71.18(11)
C34 C35 C36 107.9(2)
C36 C35 Cr2 73.22(11)
C32 C36 Cr2 72.42(12)
C32 C36 C35 107.21(18)
C35 C36 Cr2 69.22(11)
O11 C37 C38 108.41(16)
O12 C38 C37 108.99(15)
O12 C39 C40 109.80(16)
O13 C40 C39 108.38(17)
O13 C41 C42 108.45(15)
O14 C42 C41 109.71(16)
O14 C43 C44 109.34(16)
O15 C44 C43 107.77(17)
O15 C45 C46 109.14(17)
O16 C46 C45 110.00(16)
O16 C47 C48 109.92(15)
O11 C48 C47 108.59(15)
C4S O1S C1S 107.59(17)
O1S C1S C2S 104.5(2)
C1S C2S C3S 102.2(2)
C4S C3S C2S 104.3(2)
O1S C4S C3S 106.2(2)

loop_
_geom_bond_atom_site_label_1
_geom_bond_atom_site_label_2
_geom_bond_distance
Cr1 C1 1.7789(17)
Cr1 C2 1.7769(16)
Cr1 C3 2.0451(15)
Cr1 C8 2.2411(18)
Cr1 C9 2.2669(16)
Cr1 C10 2.2357(18)
Cr1 C11 2.1686(19)
Cr1 C12 2.1771(19)
K1 O1 3.0028(14)
K1 O2 2.9709(14)
K1 O3 3.1014(13)
K1 O4 2.9222(12)
K1 O5 2.8903(12)
K1 O6 2.9061(13)
K1 O7 2.9658(13)
K1 O8 2.8343(13)
K1 C1 3.1498(16)
K1 C2 3.1173(16)
N1 C3 1.370(2)
N1 C4 1.388(2)
N1 C6 1.452(2)
N2 C3 1.376(2)
N2 C5 1.376(2)
N2 C7 1.461(2)
O1 C1 1.195(2)
O2 C2 1.198(2)
O3 C13 1.421(2)
O3 C24 1.413(2)
O4 C14 1.425(2)
O4 C15 1.426(2)
O5 C16 1.419(2)
O5 C17 1.421(2)
O6 C18 1.427(2)
O6 C19 1.424(2)
O7 C20 1.421(2)
O7 C21 1.417(2)
O8 C22 1.423(2)
O8 C23 1.417(2)
C4 C5 1.340(3)
C8 C9 1.405(3)
C8 C12 1.419(3)
C9 C10 1.412(3)
C10 C11 1.422(3)
C11 C12 1.424(3)
C13 C14 1.498(2)
C15 C16 1.499(2)
C17 C18 1.494(3)
C19 C20 1.498(3)
C21 C22 1.493(3)
C23 C24 1.501(3)
Cr2 C25 1.7772(19)
Cr2 C26 1.7787(17)
Cr2 C27 2.0488(17)
Cr2 C32 2.253(2)
Cr2 C33 2.2412(19)
Cr2 C34 2.1830(18)
Cr2 C35 2.1828(19)
Cr2 C36 2.235(2)
K2 O10 2.8525(13)
K2 O11 2.9973(13)
K2 O12 2.8335(13)
K2 O13 2.9345(14)
K2 O14 2.8719(13)
K2 O15 2.8733(13)
K2 O16 2.9358(13)
K2 C26 3.0186(17)
N3 C27 1.368(2)
N3 C28 1.383(2)
N3 C30 1.454(3)
N4 C27 1.377(2)
N4 C29 1.383(2)
N4 C31 1.453(2)
O9 C25 1.200(2)
O10 C26 1.210(2)
O11 C37 1.419(2)
O11 C48 1.422(2)
O12 C38 1.423(2)
O12 C39 1.423(2)
O13 C40 1.416(3)
O13 C41 1.424(2)
O14 C42 1.414(3)
O14 C43 1.411(3)
O15 C44 1.438(3)
O15 C45 1.415(2)
O16 C46 1.432(2)
O16 C47 1.420(2)
C28 C29 1.329(3)
C32 C33 1.401(3)
C32 C36 1.408(3)
C33 C34 1.415(3)
C34 C35 1.409(3)
C35 C36 1.423(3)
C37 C38 1.483(3)
C39 C40 1.486(3)
C41 C42 1.481(3)
C43 C44 1.485(3)
C45 C46 1.482(3)
C47 C48 1.486(3)
O1S C1S 1.437(3)
O1S C4S 1.413(3)
C1S C2S 1.479(4)
C2S C3S 1.536(5)
C3S C4S 1.527(4)
